data_1524381
loop_
_publ_author_name
'Franceschi, E.A.'

_publ_section_title
;
 Dimorphism of La5 Sn3, Ce5 Sn3 and Pr5 Sn3 compounds
;
_journal_name_full 'Journal of the Less-Common Metals'
_journal_page_first 175
_journal_page_last 181
_journal_volume 66
_journal_year 1979
_chemical_formula_sum 'Ce5 Sn3'
_space_group_IT_number 140
_symmetry_space_group_name_Hall '-I 4 2c'
_symmetry_space_group_name_H-M 'I 4/m c m'
_cell_angle_alpha 90
_cell_angle_beta 90
_cell_angle_gamma 90
_cell_formula_units_Z 4
_cell_length_a 12.591
_cell_length_b 12.591
_cell_length_c 6.174
_cell_volume 978.784
_citation_journal_id_ASTM JCOMAH
_cod_data_source_file Franceschi_JCOMAH_1979_886.cif
_cod_data_source_block Ce5Sn3
_cod_original_cell_volume 978.7844
_cod_database_code 1524381

loop_
_symmetry_equiv_pos_as_xyz
x,y,z
-y,x,z
-x,-y,z
y,-x,z
x,-y,-z+1/2
y,x,-z+1/2
-x,y,-z+1/2
-y,-x,-z+1/2
-x,-y,-z
y,-x,-z
x,y,-z
-y,x,-z
-x,y,z-1/2
-y,-x,z-1/2
x,-y,z-1/2
y,x,z-1/2
x+1/2,y+1/2,z+1/2
-y+1/2,x+1/2,z+1/2
-x+1/2,-y+1/2,z+1/2
y+1/2,-x+1/2,z+1/2
x+1/2,-y+1/2,-z+1
y+1/2,x+1/2,-z+1
-x+1/2,y+1/2,-z+1
-y+1/2,-x+1/2,-z+1
-x+1/2,-y+1/2,-z+1/2
y+1/2,-x+1/2,-z+1/2
x+1/2,y+1/2,-z+1/2
-y+1/2,x+1/2,-z+1/2
-x+1/2,y+1/2,z
-y+1/2,-x+1/2,z
x+1/2,-y+1/2,z
y+1/2,x+1/2,z

loop_
_atom_site_label
_atom_site_type_symbol
_atom_site_fract_x
_atom_site_fract_y
_atom_site_fract_z
_atom_site_occupancy
_atom_site_U_iso_or_equiv
Sn1 Sn 0 0 0.25 1 0.0
Ce2 Ce 0.085 0.215 0 1 0.0
Ce1 Ce 0 0.5 0.25 1 0.0
Sn2 Sn 0.16 0.66 0 1 0.0
